data_7718286
loop_
_publ_author_name
'Chen, Leqi'
'Zhou, Zining'
'Yang, Yawen'
'Ye, Qiong'

_publ_section_title
;
 Tuning phase transition and fluorescence quenching in 0D
 organic-inorganic hybrid materials by precise organic cation
 modification.
;
_journal_issue 13
_journal_name_full 'Dalton transactions (Cambridge, England : 2003)'
_journal_page_first 5560
_journal_page_last 5567
_journal_paper_doi 10.1039/d5dt00057b
_journal_volume 54
_journal_year 2025
_chemical_formula_moiety 'Br4 Mn, 2(C5 H14 P)'
_chemical_formula_sum 'C10 H28 Br4 Mn P2'
_chemical_formula_weight 584.84
_space_group_crystal_system monoclinic
_space_group_IT_number 14
_space_group_name_Hall '-P 2ybc'
_space_group_name_H-M_alt 'P 1 21/c 1'
_atom_sites_solution_hydrogens geom
_atom_sites_solution_primary dual
_atom_sites_solution_secondary difmap
_audit_creation_date 2025-02-14
_audit_creation_method
;
Olex2 1.5
(compiled 2022.04.07 svn.rca3783a0 for OlexSys, GUI svn.r6498)
;
_audit_update_record
;
2025-02-14 deposited with the CCDC.	2025-02-28 downloaded from the CCDC.
;
_cell_angle_alpha 90
_cell_angle_beta 117.916(2)
_cell_angle_gamma 90
_cell_formula_units_Z 8
_cell_length_a 18.5525(3)
_cell_length_b 14.0694(2)
_cell_length_c 18.3426(2)
_cell_measurement_reflns_used 27721
_cell_measurement_temperature 100.00(17)
_cell_measurement_theta_max 71.5410
_cell_measurement_theta_min 4.1220
_cell_volume 4230.70(13)
_computing_cell_refinement 'CrysAlisPro 1.171.43.129a (Rigaku OD, 2024)'
_computing_data_collection 'CrysAlisPro 1.171.43.129a (Rigaku OD, 2024)'
_computing_data_reduction 'CrysAlisPro 1.171.43.129a (Rigaku OD, 2024)'
_computing_molecular_graphics 'Olex2 1.5 (Dolomanov et al., 2009)'
_computing_publication_material 'Olex2 1.5 (Dolomanov et al., 2009)'
_computing_structure_refinement 'SHELXL 2019/3 (Sheldrick, 2015)'
_computing_structure_solution 'SHELXT 2018/2 (Sheldrick, 2018)'
_diffrn_ambient_environment N~2~
_diffrn_ambient_temperature 100.00(17)
_diffrn_detector 'Hybrid Pixel Array Detector'
_diffrn_detector_area_resol_mean 10.0000
_diffrn_detector_type 'HyPix-Arc 150'
_diffrn_measured_fraction_theta_full 0.999
_diffrn_measured_fraction_theta_max 0.981
_diffrn_measurement_details
;
List of Runs (angles in degrees, time in seconds):

  # Type    Start    End  Width  t~exp~   \w     \q     \k     \f   Frames
#--------------------------------------------------------------------------
  1  \w     40.00  84.00   0.50    0.05    --   60.32  15.00-180.00   88
  2  \w     42.00 102.00   0.50    0.05    --   60.32  15.00-120.00  120
  3  \w     64.00 119.00   0.50    0.05    --   74.97  15.00-120.00  110
  4  \w     45.00 102.00   0.50    0.05    --   60.32  15.00 -60.00  114
  5  \w     55.00 119.00   0.50    0.05    --   74.97  15.00 -30.00  128
  6  \w     55.00 119.00   0.50    0.05    --   75.09  15.00 120.00  128
  7  \w     29.00  84.00   0.50    0.05    --   60.32-125.00 -90.00  110
  8  \w     27.00  84.00   0.50    0.05    --   60.32-125.00-150.00  114
  9  \w     36.00  84.00   0.50    0.05    --   75.09-100.00 158.00   96
 10  \w     36.00  84.00   0.50    0.05    --   74.97-100.00 158.00   96
 11  \w     21.00  69.00   0.50    0.05    --   60.32-100.00 158.00   96
 12  \w   -113.00 -68.00   0.50    0.05    --  -75.57 -15.00  60.00   90
 13  \w    -88.00 -62.00   0.50    0.05    --  -60.72 -15.00  60.00   52
 14  \w   -105.00 -78.00   0.50    0.05    --  -60.72 -15.00 -30.00   54
 15  \w    -74.00 -44.00   0.50    0.05    --  -60.72 -15.00 -30.00   60
 16  \w    -70.00 -44.00   0.50    0.05    --  -60.72 -15.00-150.00   52
 17  \w    -83.00 -34.00   0.50    0.05    --  -74.06 100.00 -96.00   98
 18  \w    -74.00 -49.00   0.50    0.05    --  -60.72 125.00-180.00   50
 19  \w    -98.00 -50.00   0.50    0.05    --  -74.06 125.00-180.00   96
 20  \w    -98.00 -31.00   0.50    0.05    --  -74.06 125.00-150.00  134
 21  \w    -88.00 -31.00   0.50    0.05    --  -74.06 125.00 -30.00  114
 22  \w    -83.00 -39.00   0.50    0.05    --  -75.57 100.00 -96.00   88
 23  \w    -86.00 -31.00   0.50    0.05    --  -74.06 125.00  60.00  110
 24  \w    -94.00 -53.00   0.50    0.05    --  -75.57 125.00 120.00   82
 25  \w    -98.00 -44.00   0.50    0.05    --  -75.57 125.00 150.00  108
 26  \w    -66.00 -40.00   0.50    0.05    --  -60.72 125.00 120.00   52
 27  \w    -69.00 -21.00   0.50    0.05    --  -60.72 100.00 -96.00   96
;
_diffrn_measurement_device 'four-circle diffractometer'
_diffrn_measurement_device_type 'XtaLAB Synergy R, DW system, HyPix-Arc 150'
_diffrn_measurement_method '\w scans'
_diffrn_orient_matrix_type 'CrysAlisPro convention (1999,Acta A55,543-557)'
_diffrn_orient_matrix_UB_11 -0.0469202000
_diffrn_orient_matrix_UB_12 -0.0894723000
_diffrn_orient_matrix_UB_13 -0.0465190000
_diffrn_orient_matrix_UB_21 0.0813550000
_diffrn_orient_matrix_UB_22 -0.0533552000
_diffrn_orient_matrix_UB_23 0.0287935000
_diffrn_orient_matrix_UB_31 -0.0043896000
_diffrn_orient_matrix_UB_32 -0.0337932000
_diffrn_orient_matrix_UB_33 0.0776686000
_diffrn_radiation_monochromator mirror
_diffrn_radiation_probe x-ray
_diffrn_radiation_type 'Cu K\a'
_diffrn_radiation_wavelength 1.54178
_diffrn_reflns_av_R_equivalents 0.0653
_diffrn_reflns_av_unetI/netI 0.0358
_diffrn_reflns_Laue_measured_fraction_full 0.999
_diffrn_reflns_Laue_measured_fraction_max 0.981
_diffrn_reflns_limit_h_max 22
_diffrn_reflns_limit_h_min -22
_diffrn_reflns_limit_k_max 17
_diffrn_reflns_limit_k_min -17
_diffrn_reflns_limit_l_max 15
_diffrn_reflns_limit_l_min -22
_diffrn_reflns_number 42503
_diffrn_reflns_point_group_measured_fraction_full 0.999
_diffrn_reflns_point_group_measured_fraction_max 0.981
_diffrn_reflns_theta_full 67.679
_diffrn_reflns_theta_max 71.728
_diffrn_reflns_theta_min 2.695
_diffrn_source 'Rotating-anode X-ray tube'
_diffrn_source_target Mo
_diffrn_source_type 'Rigaku (Cu) X-ray Source'
_exptl_absorpt_coefficient_mu 15.218
_exptl_absorpt_correction_T_max 1.00000
_exptl_absorpt_correction_T_min 0.63666
_exptl_absorpt_correction_type multi-scan
_exptl_absorpt_process_details
;
CrysAlisPro 1.171.43.129a (Rigaku Oxford Diffraction, 2024)
Empirical absorption correction using spherical harmonics,
implemented in SCALE3 ABSPACK scaling algorithm.
;
_exptl_crystal_colour 'clear light colourless'
_exptl_crystal_colour_lustre clear
_exptl_crystal_colour_modifier light
_exptl_crystal_colour_primary colourless
_exptl_crystal_density_diffrn 1.836
_exptl_crystal_density_method 'not measured'
_exptl_crystal_description block
_exptl_crystal_F_000 2264
_exptl_crystal_size_max 0.13
_exptl_crystal_size_mid 0.12
_exptl_crystal_size_min 0.1
_refine_diff_density_max 0.940
_refine_diff_density_min -0.909
_refine_diff_density_rms 0.128
_refine_ls_extinction_method none
_refine_ls_goodness_of_fit_ref 1.085
_refine_ls_hydrogen_treatment constr
_refine_ls_matrix_type full
_refine_ls_number_parameters 517
_refine_ls_number_reflns 8127
_refine_ls_number_restraints 424
_refine_ls_restrained_S_all 1.106
_refine_ls_R_factor_all 0.0483
_refine_ls_R_factor_gt 0.0432
_refine_ls_shift/su_max 0.001
_refine_ls_shift/su_mean 0.000
_refine_ls_structure_factor_coef Fsqd
_refine_ls_weighting_details 'w=1/[\s^2^(Fo^2^)+(0.0260P)^2^+31.1385P] where P=(Fo^2^+2Fc^2^)/3'
_refine_ls_weighting_scheme calc
_refine_ls_wR_factor_gt 0.1064
_refine_ls_wR_factor_ref 0.1087
_reflns_Friedel_coverage 0.000
_reflns_number_gt 7207
_reflns_number_total 8127
_reflns_threshold_expression 'I > 2\s(I)'
_cod_data_source_file d5dt00057b2.cif
_cod_data_source_block 1_CCDC2
_cod_depositor_comments 'Adding full bibliography for 7718284--7718286.cif.'
_cod_original_cell_volume 4230.69(12)
_cod_database_code 7718286
_shelx_shelxl_version_number 2019/3
_chemical_oxdiff_formula 'C H P Mn Cl'
_shelx_space_group_comment
;
The symmetry employed for this shelxl refinement is uniquely defined
by the following loop, which should always be used as a source of
symmetry information in preference to the above space-group names.
They are only intended as comments.
;
_shelx_estimated_absorpt_t_max 0.311
_shelx_estimated_absorpt_t_min 0.242
_olex2_refinement_description
;
1. Fixed Uiso
 At 1.2 times of:
  All C(H,H) groups
 At 1.5 times of:
  All C(H,H,H) groups
2. Uiso/Uaniso restraints and constraints
Mn1 \\sim Br3 \\sim Br4 \\sim Br3A \\sim Br4A: within 2A with sigma of 0.01 and
sigma for terminal atoms of 0.02 within 2A
C6 \\sim C7 \\sim C8 \\sim C9 \\sim C10 \\sim P2 \\sim C6A \\sim C7A \\sim C8A
\\sim C9A \\sim C10A \\sim P2A: within 2A with sigma of 0.01 and sigma for
terminal atoms of 0.02 within 2A
Mn2 \\sim Br5 \\sim Br6 \\sim Br7 \\sim Br8 \\sim Br5A \\sim Br6A \\sim Br7A
\\sim Br8A: within 2A with sigma of 0.01 and sigma for terminal atoms of 0.02
within 2A
P1 \\sim C4 \\sim C5 \\sim C4A \\sim C5A: within 2A with sigma of 0.01 and
sigma for terminal atoms of 0.02 within 2A
C16 \\sim C17 \\sim C18 \\sim C19 \\sim C20 \\sim P4 \\sim C16A \\sim C17A
\\sim C18A \\sim C19A \\sim C20A \\sim P4A: within 2A with sigma of 0.01 and
sigma for terminal atoms of 0.02 within 2A
Uanis(C6A) \\sim Ueq, Uanis(C16A) \\sim Ueq: with sigma of 0.003 and sigma for
terminal atoms of 0.006
3. Same fragment restrains
{Mn1, Br3A, Br4A} sigma for 1-2: 0.01, 1-3: 0.01
as in
{Mn1, Br3, Br4}
{Mn2, Br5A, Br6A, Br7A, Br8A} sigma for 1-2: 0.01, 1-3: 0.01
as in
{Mn2, Br5, Br6, Br7, Br8}
{P1, C4A, C5A} sigma for 1-2: 0.01, 1-3: 0.01
as in
{P1, C4, C5}
{C6A, C7A, C8A, C9A, C10A, P2A} sigma for 1-2: 0.01, 1-3: 0.01
as in
{C6, C7, C8, C9, C10, P2}
{C16A, C17A, C18A, C19A, C20A, P4A} sigma for 1-2: 0.01, 1-3: 0.01
as in
{C16, C17, C18, C19, C20, P4}
4. Others
 Sof(Br3A)=Sof(Br4A)=1-FVAR(1)
 Sof(Br3)=Sof(Br4)=FVAR(1)
 Sof(C16A)=Sof(H16D)=Sof(H16E)=Sof(H16F)=Sof(C17A)=Sof(H17D)=Sof(H17E)=
 Sof(H17F)=Sof(C18A)=Sof(H18D)=Sof(H18E)=Sof(H18F)=Sof(C19A)=Sof(H19C)=
 Sof(H19D)=Sof(C20A)=Sof(H20D)=Sof(H20E)=Sof(H20F)=Sof(P4A)=1-FVAR(2)
 Sof(C16)=Sof(H16A)=Sof(H16B)=Sof(H16C)=Sof(C17)=Sof(H17A)=Sof(H17B)=Sof(H17C)=
 Sof(C18)=Sof(H18A)=Sof(H18B)=Sof(H18C)=Sof(C19)=Sof(H19A)=Sof(H19B)=Sof(C20)=
 Sof(H20A)=Sof(H20B)=Sof(H20C)=Sof(P4)=FVAR(2)
 Sof(C4A)=Sof(H4AA)=Sof(H4AB)=Sof(C5A)=Sof(H5AA)=Sof(H5AB)=Sof(H5AC)=1-FVAR(3)
 Sof(C4)=Sof(H4A)=Sof(H4B)=Sof(C5)=Sof(H5A)=Sof(H5B)=Sof(H5C)=FVAR(3)
 Sof(Br5A)=Sof(Br6A)=Sof(Br7A)=Sof(Br8A)=1-FVAR(4)
 Sof(Br5)=Sof(Br6)=Sof(Br7)=Sof(Br8)=FVAR(4)
 Sof(C6A)=Sof(H6AA)=Sof(H6AB)=Sof(H6AC)=Sof(C7A)=Sof(H7AA)=Sof(H7AB)=Sof(H7AC)=
 Sof(C8A)=Sof(H8AA)=Sof(H8AB)=Sof(H8AC)=Sof(C9A)=Sof(H9AA)=Sof(H9AB)=Sof(C10A)=
 Sof(H10D)=Sof(H10E)=Sof(H10F)=Sof(P2A)=1-FVAR(5)
 Sof(C6)=Sof(H6A)=Sof(H6B)=Sof(H6C)=Sof(C7)=Sof(H7A)=Sof(H7B)=Sof(H7C)=Sof(C8)=
 Sof(H8A)=Sof(H8B)=Sof(H8C)=Sof(C9)=Sof(H9A)=Sof(H9B)=Sof(C10)=Sof(H10A)=
 Sof(H10B)=Sof(H10C)=Sof(P2)=FVAR(5)
5.a Secondary CH2 refined with riding coordinates:
 C14(H14A,H14B), C4(H4A,H4B), C9(H9A,H9B), C19(H19A,H19B), C9A(H9AA,H9AB),
 C19A(H19C,H19D), C4A(H4AA,H4AB)
5.b Idealised Me refined as rotating group:
 C1(H1A,H1B,H1C), C2(H2A,H2B,H2C), C3(H3A,H3B,H3C), C11(H11A,H11B,H11C),
 C12(H12A,H12B,H12C), C13(H13A,H13B,H13C), C15(H15A,H15B,H15C), C5(H5A,H5B,H5C),
  C6(H6A,H6B,H6C), C7(H7A,H7B,H7C), C8(H8A,H8B,H8C), C10(H10A,H10B,H10C),
 C16(H16A,H16B,H16C), C17(H17A,H17B,H17C), C18(H18A,H18B,H18C), C20(H20A,H20B,
 H20C), C6A(H6AA,H6AB,H6AC), C7A(H7AA,H7AB,H7AC), C8A(H8AA,H8AB,H8AC),
 C10A(H10D,H10E,H10F), C16A(H16D,H16E,H16F), C17A(H17D,H17E,H17F), C18A(H18D,
 H18E,H18F), C20A(H20D,H20E,H20F), C5A(H5AA,H5AB,H5AC)
;
_olex2_submission_special_instructions 'No special instructions were received'
_oxdiff_exptl_absorpt_empirical_details
;
Empirical correction (ABSPACK) includes:
- Absorption correction using spherical harmonics
- Frame scaling
;
_oxdiff_exptl_absorpt_empirical_full_max 1.829
_oxdiff_exptl_absorpt_empirical_full_min 0.664

loop_
_space_group_symop_operation_xyz
'x, y, z'
'-x, y+1/2, -z+1/2'
'-x, -y, -z'
'x, -y-1/2, z-1/2'

loop_
_atom_site_label
_atom_site_type_symbol
_atom_site_fract_x
_atom_site_fract_y
_atom_site_fract_z
_atom_site_U_iso_or_equiv
_atom_site_adp_type
_atom_site_occupancy
_atom_site_site_symmetry_order
_atom_site_calc_flag
_atom_site_refinement_flags_posn
_atom_site_refinement_flags_adp
_atom_site_refinement_flags_occupancy
_atom_site_disorder_assembly
_atom_site_disorder_group
Br1 Br 0.93243(3) 0.29418(4) 1.05961(4) 0.03027(14) Uani 1 1 d . . . . .
Br2 Br 0.81277(4) 0.08510(4) 0.88882(4) 0.03394(15) Uani 1 1 d . . . . .
C1 C 0.7085(4) 0.5992(6) 0.8256(4) 0.0509(19) Uani 1 1 d . . . . .
H1A H 0.681653 0.633529 0.773060 0.076 Uiso 1 1 calc R U . . .
H1B H 0.686009 0.620325 0.861692 0.076 Uiso 1 1 calc R U . . .
H1C H 0.699222 0.530819 0.815421 0.076 Uiso 1 1 calc R U . . .
C2 C 0.8529(5) 0.5918(6) 0.8052(5) 0.055(2) Uani 1 1 d . . . . .
H2A H 0.850743 0.522645 0.798177 0.083 Uiso 1 1 calc R U . . .
H2B H 0.909481 0.613461 0.827913 0.083 Uiso 1 1 calc R U . . .
H2C H 0.819780 0.622211 0.751676 0.083 Uiso 1 1 calc R U . . .
C3 C 0.8318(4) 0.7461(4) 0.8965(4) 0.0366(14) Uani 1 1 d . . . . .
H3A H 0.803821 0.782962 0.845446 0.055 Uiso 1 1 calc R U . . .
H3B H 0.890470 0.759069 0.922238 0.055 Uiso 1 1 calc R U . . .
H3C H 0.810660 0.764263 0.934527 0.055 Uiso 1 1 calc R U . . .
C11 C 0.8851(3) 0.4559(4) 0.6327(3) 0.0248(11) Uani 1 1 d . . . . .
H11A H 0.895317 0.421561 0.683161 0.037 Uiso 1 1 calc R U . . .
H11B H 0.867695 0.410877 0.586802 0.037 Uiso 1 1 calc R U . . .
H11C H 0.842225 0.503303 0.620214 0.037 Uiso 1 1 calc R U . . .
C12 C 0.9575(3) 0.5794(4) 0.5571(3) 0.0252(11) Uani 1 1 d . . . . .
H12A H 0.933843 0.537160 0.509006 0.038 Uiso 1 1 calc R U . . .
H12B H 1.008972 0.605622 0.563177 0.038 Uiso 1 1 calc R U . . .
H12C H 0.919436 0.631312 0.549415 0.038 Uiso 1 1 calc R U . . .
C13 C 1.0083(3) 0.5962(4) 0.7310(4) 0.0318(13) Uani 1 1 d . . . . .
H13A H 0.963921 0.640989 0.720211 0.048 Uiso 1 1 calc R U . . .
H13B H 1.056191 0.631177 0.736432 0.048 Uiso 1 1 calc R U . . .
H13C H 1.022186 0.561554 0.782268 0.048 Uiso 1 1 calc R U . . .
C14 C 1.0534(3) 0.4264(4) 0.6683(3) 0.0221(11) Uani 1 1 d . . . . .
H14A H 1.035694 0.384280 0.619667 0.027 Uiso 1 1 calc R U . . .
H14B H 1.104090 0.458695 0.676670 0.027 Uiso 1 1 calc R U . . .
C15 C 1.0719(3) 0.3654(4) 0.7444(4) 0.0311(13) Uani 1 1 d . . . . .
H15A H 1.023887 0.327153 0.733965 0.047 Uiso 1 1 calc R U . . .
H15B H 1.085642 0.406804 0.792074 0.047 Uiso 1 1 calc R U . . .
H15C H 1.118063 0.323268 0.755785 0.047 Uiso 1 1 calc R U . . .
Mn1 Mn 0.83784(6) 0.25931(7) 0.91189(5) 0.0282(2) Uani 1 1 d D . . . .
Br3 Br 0.70606(15) 0.3424(2) 0.8654(2) 0.0371(6) Uani 0.626(7) 1 d D U P A 1
Br4 Br 0.9163(2) 0.32124(11) 0.83712(16) 0.0369(6) Uani 0.626(7) 1 d D U P A 1
Mn2 Mn 0.33752(5) 0.26812(6) -0.08041(5) 0.02215(19) Uani 1 1 d D . . . .
Br5 Br 0.2133(3) 0.1888(5) -0.0889(4) 0.0292(8) Uani 0.56(2) 1 d D U P B 1
Br6 Br 0.2980(3) 0.3923(4) -0.1896(3) 0.0406(11) Uani 0.56(2) 1 d D U P B 1
Br7 Br 0.4090(4) 0.3444(3) 0.0589(2) 0.0258(8) Uani 0.56(2) 1 d D U P B 1
Br8 Br 0.4322(3) 0.1478(4) -0.0905(3) 0.0341(9) Uani 0.56(2) 1 d D U P B 1
P1 P 0.81429(8) 0.62256(10) 0.87352(8) 0.0249(3) Uani 1 1 d D U . . .
C4 C 0.8754(5) 0.5500(6) 0.9626(5) 0.0285(19) Uani 0.679(12) 1 d D U P C 1
H4A H 0.873760 0.483128 0.945020 0.034 Uiso 0.679(12) 1 calc R U P C 1
H4B H 0.932775 0.571728 0.987997 0.034 Uiso 0.679(12) 1 calc R U P C 1
C5 C 0.8446(6) 0.5553(7) 1.0260(5) 0.040(2) Uani 0.679(12) 1 d D U P C 1
H5A H 0.787036 0.536686 1.000191 0.060 Uiso 0.679(12) 1 calc R U P C 1
H5B H 0.850350 0.620521 1.046754 0.060 Uiso 0.679(12) 1 calc R U P C 1
H5C H 0.876580 0.512208 1.071829 0.060 Uiso 0.679(12) 1 calc R U P C 1
P3 P 0.97627(7) 0.51383(9) 0.64738(8) 0.0169(2) Uani 1 1 d . . . . .
C6 C 0.6432(5) 0.1600(6) 0.6802(5) 0.0335(18) Uani 0.799(8) 1 d D U P D 1
H6A H 0.675503 0.205973 0.723371 0.050 Uiso 0.799(8) 1 calc R U P D 1
H6B H 0.655687 0.095512 0.703046 0.050 Uiso 0.799(8) 1 calc R U P D 1
H6C H 0.584979 0.172921 0.659924 0.050 Uiso 0.799(8) 1 calc R U P D 1
C7 C 0.6013(5) 0.0931(7) 0.5154(6) 0.041(2) Uani 0.799(8) 1 d D U P D 1
H7A H 0.544906 0.115640 0.493048 0.062 Uiso 0.799(8) 1 calc R U P D 1
H7B H 0.605167 0.028375 0.536783 0.062 Uiso 0.799(8) 1 calc R U P D 1
H7C H 0.617497 0.093076 0.471716 0.062 Uiso 0.799(8) 1 calc R U P D 1
C8 C 0.7706(5) 0.1365(7) 0.6332(7) 0.055(2) Uani 0.799(8) 1 d D U P D 1
H8A H 0.786384 0.148475 0.589912 0.082 Uiso 0.799(8) 1 calc R U P D 1
H8B H 0.777004 0.068705 0.647098 0.082 Uiso 0.799(8) 1 calc R U P D 1
H8C H 0.805517 0.173746 0.682303 0.082 Uiso 0.799(8) 1 calc R U P D 1
C9 C 0.6548(5) 0.2893(6) 0.5630(6) 0.0442(18) Uani 0.799(8) 1 d D U P D 1
H9A H 0.669975 0.293908 0.518062 0.053 Uiso 0.799(8) 1 calc R U P D 1
H9B H 0.596256 0.305947 0.539257 0.053 Uiso 0.799(8) 1 calc R U P D 1
C10 C 0.7041(6) 0.3628(7) 0.6289(7) 0.051(2) Uani 0.799(8) 1 d D U P D 1
H10A H 0.694390 0.426129 0.603832 0.076 Uiso 0.799(8) 1 calc R U P D 1
H10B H 0.762326 0.347485 0.652930 0.076 Uiso 0.799(8) 1 calc R U P D 1
H10C H 0.687390 0.361908 0.672255 0.076 Uiso 0.799(8) 1 calc R U P D 1
P2 P 0.66735(16) 0.16998(19) 0.59721(18) 0.0321(6) Uani 0.799(8) 1 d D U P D 1
C16 C 0.4746(5) 0.6081(7) 0.3492(6) 0.028(2) Uani 0.788(4) 1 d D U P E 1
H16A H 0.473148 0.546437 0.373343 0.043 Uiso 0.788(4) 1 calc R U P E 1
H16B H 0.419324 0.625607 0.307728 0.043 Uiso 0.788(4) 1 calc R U P E 1
H16C H 0.495915 0.656489 0.392629 0.043 Uiso 0.788(4) 1 calc R U P E 1
C17 C 0.5059(6) 0.5046(6) 0.2286(5) 0.044(2) Uani 0.788(4) 1 d D U P E 1
H17A H 0.533873 0.508177 0.194680 0.066 Uiso 0.788(4) 1 calc R U P E 1
H17B H 0.446894 0.509437 0.193090 0.066 Uiso 0.788(4) 1 calc R U P E 1
H17C H 0.518692 0.443887 0.258174 0.066 Uiso 0.788(4) 1 calc R U P E 1
C18 C 0.5317(5) 0.7097(6) 0.2475(5) 0.0314(17) Uani 0.788(4) 1 d D U P E 1
H18A H 0.546310 0.762960 0.286246 0.047 Uiso 0.788(4) 1 calc R U P E 1
H18B H 0.475669 0.717859 0.203509 0.047 Uiso 0.788(4) 1 calc R U P E 1
H18C H 0.569040 0.707801 0.223462 0.047 Uiso 0.788(4) 1 calc R U P E 1
C19 C 0.6416(4) 0.5806(6) 0.3783(4) 0.0334(15) Uani 0.788(4) 1 d D U P E 1
H19A H 0.677054 0.571747 0.351949 0.040 Uiso 0.788(4) 1 calc R U P E 1
H19B H 0.661524 0.636703 0.415086 0.040 Uiso 0.788(4) 1 calc R U P E 1
C20 C 0.6459(6) 0.4912(9) 0.4296(6) 0.056(3) Uani 0.788(4) 1 d D U P E 1
H20A H 0.632496 0.434721 0.394374 0.084 Uiso 0.788(4) 1 calc R U P E 1
H20B H 0.606773 0.497597 0.451168 0.084 Uiso 0.788(4) 1 calc R U P E 1
H20C H 0.701098 0.484801 0.475616 0.084 Uiso 0.788(4) 1 calc R U P E 1
P4 P 0.53937(10) 0.60020(13) 0.30131(11) 0.0235(5) Uani 0.788(4) 1 d D U P E 1
C6A C 0.6632(16) 0.1485(19) 0.6635(12) 0.032(6) Uani 0.201(8) 1 d D U P D 2
H6AA H 0.709092 0.174957 0.712790 0.048 Uiso 0.201(8) 1 calc R U P D 2
H6AB H 0.656329 0.081251 0.672898 0.048 Uiso 0.201(8) 1 calc R U P D 2
H6AC H 0.613260 0.183326 0.652081 0.048 Uiso 0.201(8) 1 calc R U P D 2
C7A C 0.5892(10) 0.143(2) 0.4849(12) 0.033(5) Uani 0.201(8) 1 d D U P D 2
H7AA H 0.551544 0.194579 0.479024 0.049 Uiso 0.201(8) 1 calc R U P D 2
H7AB H 0.564666 0.081898 0.487324 0.049 Uiso 0.201(8) 1 calc R U P D 2
H7AC H 0.600020 0.142803 0.437499 0.049 Uiso 0.201(8) 1 calc R U P D 2
C8A C 0.7543(13) 0.0703(14) 0.5857(18) 0.048(6) Uani 0.201(8) 1 d D U P D 2
H8AA H 0.772698 0.082246 0.544351 0.072 Uiso 0.201(8) 1 calc R U P D 2
H8AB H 0.728377 0.007641 0.575977 0.072 Uiso 0.201(8) 1 calc R U P D 2
H8AC H 0.801252 0.072074 0.640937 0.072 Uiso 0.201(8) 1 calc R U P D 2
C9A C 0.7252(12) 0.2718(11) 0.5786(17) 0.042(4) Uani 0.201(8) 1 d D U P D 2
H9AA H 0.778719 0.276257 0.628731 0.051 Uiso 0.201(8) 1 calc R U P D 2
H9AB H 0.735452 0.275659 0.530334 0.051 Uiso 0.201(8) 1 calc R U P D 2
C10A C 0.6742(19) 0.3576(12) 0.577(3) 0.049(6) Uani 0.201(8) 1 d D U P D 2
H10D H 0.648715 0.385462 0.521264 0.074 Uiso 0.201(8) 1 calc R U P D 2
H10E H 0.709346 0.405010 0.616689 0.074 Uiso 0.201(8) 1 calc R U P D 2
H10F H 0.631720 0.337528 0.590866 0.074 Uiso 0.201(8) 1 calc R U P D 2
P2A P 0.6829(6) 0.1591(7) 0.5778(8) 0.034(2) Uani 0.201(8) 1 d D U P D 2
C16A C 0.5433(15) 0.4320(13) 0.2900(12) 0.035(5) Uani 0.212(4) 1 d D U P E 2
H16D H 0.509748 0.450650 0.232285 0.053 Uiso 0.212(4) 1 calc R U P E 2
H16E H 0.512731 0.387235 0.306078 0.053 Uiso 0.212(4) 1 calc R U P E 2
H16F H 0.593438 0.401621 0.296471 0.053 Uiso 0.212(4) 1 calc R U P E 2
C17A C 0.4781(12) 0.5827(18) 0.3523(19) 0.028(7) Uani 0.212(4) 1 d D U P E 2
H17D H 0.490999 0.641459 0.384669 0.042 Uiso 0.212(4) 1 calc R U P E 2
H17E H 0.455476 0.536002 0.375652 0.042 Uiso 0.212(4) 1 calc R U P E 2
H17F H 0.438029 0.596222 0.295035 0.042 Uiso 0.212(4) 1 calc R U P E 2
C18A C 0.6376(14) 0.4997(18) 0.4587(9) 0.040(7) Uani 0.212(4) 1 d D U P E 2
H18D H 0.687227 0.473296 0.460491 0.060 Uiso 0.212(4) 1 calc R U P E 2
H18E H 0.611193 0.451291 0.476536 0.060 Uiso 0.212(4) 1 calc R U P E 2
H18F H 0.651710 0.554776 0.495618 0.060 Uiso 0.212(4) 1 calc R U P E 2
C19A C 0.6150(11) 0.6216(13) 0.3193(12) 0.035(4) Uani 0.212(4) 1 d D U P E 2
H19C H 0.642522 0.670515 0.362350 0.042 Uiso 0.212(4) 1 calc R U P E 2
H19D H 0.656696 0.590434 0.308195 0.042 Uiso 0.212(4) 1 calc R U P E 2
C20A C 0.5500(17) 0.669(2) 0.2394(18) 0.046(7) Uani 0.212(4) 1 d D U P E 2
H20D H 0.532936 0.624848 0.193251 0.069 Uiso 0.212(4) 1 calc R U P E 2
H20E H 0.573352 0.726401 0.227869 0.069 Uiso 0.212(4) 1 calc R U P E 2
H20F H 0.502729 0.687325 0.246671 0.069 Uiso 0.212(4) 1 calc R U P E 2
P4A P 0.5688(4) 0.5362(5) 0.3550(4) 0.0275(16) Uani 0.212(4) 1 d D U P E 2
Br3A Br 0.6961(3) 0.3264(4) 0.8846(3) 0.0355(8) Uani 0.374(7) 1 d D U P A 2
Br4A Br 0.8689(4) 0.31706(16) 0.8070(2) 0.0420(12) Uani 0.374(7) 1 d D U P A 2
Br5A Br 0.2102(4) 0.2083(8) -0.0811(6) 0.0426(16) Uani 0.44(2) 1 d D U P B 2
Br6A Br 0.3031(4) 0.3837(5) -0.1960(4) 0.0287(10) Uani 0.44(2) 1 d D U P B 2
Br7A Br 0.4188(5) 0.3495(5) 0.0549(3) 0.0387(16) Uani 0.44(2) 1 d D U P B 2
Br8A Br 0.4194(6) 0.1340(5) -0.0915(4) 0.0451(15) Uani 0.44(2) 1 d D U P B 2
C4A C 0.8421(9) 0.5701(14) 0.9733(7) 0.025(3) Uani 0.321(12) 1 d D U P C 2
H4AA H 0.808204 0.598263 0.996416 0.030 Uiso 0.321(12) 1 calc R U P C 2
H4AB H 0.830982 0.500940 0.966703 0.030 Uiso 0.321(12) 1 calc R U P C 2
C5A C 0.9314(9) 0.5865(15) 1.0327(8) 0.040(4) Uani 0.321(12) 1 d D U P C 2
H5AA H 0.964517 0.569052 1.005867 0.061 Uiso 0.321(12) 1 calc R U P C 2
H5AB H 0.947393 0.547255 1.082009 0.061 Uiso 0.321(12) 1 calc R U P C 2
H5AC H 0.940213 0.653668 1.048466 0.061 Uiso 0.321(12) 1 calc R U P C 2

loop_
_atom_site_aniso_label
_atom_site_aniso_U_11
_atom_site_aniso_U_22
_atom_site_aniso_U_33
_atom_site_aniso_U_23
_atom_site_aniso_U_13
_atom_site_aniso_U_12
Br1 0.0258(3) 0.0308(3) 0.0282(3) 0.0003(2) 0.0077(2) -0.0003(2)
Br2 0.0343(3) 0.0264(3) 0.0337(3) -0.0028(3) 0.0097(3) 0.0075(3)
C1 0.030(3) 0.077(6) 0.044(4) -0.005(4) 0.016(3) -0.017(4)
C2 0.043(4) 0.057(5) 0.071(5) -0.028(4) 0.032(4) -0.003(4)
C3 0.038(3) 0.028(3) 0.042(3) 0.000(3) 0.018(3) 0.004(3)
C11 0.016(2) 0.030(3) 0.030(3) -0.001(2) 0.013(2) 0.002(2)
C12 0.024(3) 0.025(3) 0.027(3) 0.005(2) 0.012(2) 0.005(2)
C13 0.026(3) 0.030(3) 0.031(3) -0.007(3) 0.008(2) 0.002(2)
C14 0.017(2) 0.022(3) 0.034(3) 0.005(2) 0.018(2) 0.005(2)
C15 0.024(3) 0.028(3) 0.036(3) 0.012(3) 0.010(2) 0.009(2)
Mn1 0.0379(5) 0.0235(5) 0.0229(4) 0.0020(4) 0.0138(4) 0.0133(4)
Br3 0.0209(7) 0.0348(11) 0.0425(14) -0.0123(9) 0.0039(7) 0.0092(6)
Br4 0.0452(15) 0.0382(6) 0.0376(10) 0.0097(6) 0.0279(11) 0.0037(6)
Mn2 0.0183(4) 0.0218(4) 0.0216(4) 0.0010(3) 0.0053(3) -0.0050(3)
Br5 0.0150(9) 0.0197(16) 0.0423(12) 0.0092(11) 0.0047(7) -0.0072(8)
Br6 0.0409(19) 0.0341(15) 0.0283(13) 0.0100(11) 0.0008(13) -0.0061(12)
Br7 0.0252(12) 0.0292(11) 0.0192(10) -0.0002(8) 0.0071(9) -0.0089(9)
Br8 0.0335(13) 0.0364(18) 0.0373(12) 0.0136(13) 0.0208(9) 0.0179(14)
P1 0.0251(7) 0.0249(7) 0.0222(6) 0.0012(6) 0.0090(5) -0.0026(6)
C4 0.026(4) 0.028(4) 0.028(4) 0.002(3) 0.009(3) 0.005(3)
C5 0.061(6) 0.032(5) 0.025(4) 0.003(4) 0.018(4) 0.011(4)
P3 0.0145(5) 0.0166(6) 0.0211(6) 0.0002(5) 0.0095(5) 0.0025(5)
C6 0.026(4) 0.038(4) 0.034(4) -0.003(3) 0.012(3) 0.009(3)
C7 0.041(4) 0.039(5) 0.046(5) -0.008(4) 0.022(4) -0.007(4)
C8 0.026(4) 0.050(5) 0.088(6) -0.018(5) 0.027(4) 0.000(4)
C9 0.035(3) 0.039(4) 0.062(4) -0.002(3) 0.026(3) -0.006(3)
C10 0.042(5) 0.044(5) 0.070(6) -0.005(5) 0.029(5) -0.012(4)
P2 0.0181(10) 0.0317(11) 0.0463(14) -0.0078(10) 0.0150(9) -0.0022(9)
C16 0.026(4) 0.025(4) 0.042(4) -0.004(4) 0.022(3) -0.007(3)
C17 0.047(5) 0.036(4) 0.050(5) -0.024(4) 0.024(4) -0.018(4)
C18 0.035(4) 0.029(4) 0.035(4) -0.002(3) 0.020(3) -0.004(4)
C19 0.025(3) 0.043(4) 0.031(3) -0.001(3) 0.012(3) 0.006(3)
C20 0.039(5) 0.067(6) 0.049(5) 0.008(5) 0.010(4) 0.014(5)
P4 0.0221(8) 0.0251(9) 0.0256(9) -0.0076(7) 0.0131(7) -0.0074(7)
C6A 0.028(7) 0.036(7) 0.036(7) -0.002(5) 0.017(5) -0.002(5)
C7A 0.023(9) 0.036(10) 0.046(10) -0.006(9) 0.022(8) -0.010(9)
C8A 0.033(11) 0.045(12) 0.072(13) -0.009(11) 0.029(10) -0.003(10)
C9A 0.030(5) 0.039(6) 0.060(6) -0.007(5) 0.024(5) -0.003(5)
C10A 0.031(10) 0.046(11) 0.069(11) -0.011(11) 0.023(9) -0.013(10)
P2A 0.025(4) 0.032(4) 0.058(4) -0.007(3) 0.029(3) -0.006(3)
C16A 0.035(7) 0.043(7) 0.032(7) -0.009(5) 0.018(5) -0.003(5)
C17A 0.024(9) 0.027(11) 0.034(10) -0.006(9) 0.015(8) 0.004(9)
C18A 0.030(9) 0.040(10) 0.040(11) -0.008(10) 0.007(9) 0.014(9)
C19A 0.028(5) 0.035(5) 0.037(5) 0.001(5) 0.012(5) -0.003(5)
C20A 0.031(10) 0.043(11) 0.052(10) 0.004(10) 0.010(9) -0.003(10)
P4A 0.023(3) 0.032(3) 0.031(3) 0.000(3) 0.016(2) 0.000(2)
Br3A 0.0312(14) 0.0400(17) 0.0307(16) 0.0029(11) 0.0107(9) 0.0138(12)
Br4A 0.062(3) 0.0416(11) 0.0310(14) 0.0001(9) 0.0287(19) -0.0120(12)
Br5A 0.0289(16) 0.028(3) 0.055(2) 0.0135(19) 0.0062(11) -0.0150(15)
Br6A 0.0371(16) 0.0296(16) 0.0316(15) 0.0103(11) 0.0262(15) 0.0068(12)
Br7A 0.0349(19) 0.052(2) 0.0367(18) -0.0212(18) 0.0229(13) -0.0219(13)
Br8A 0.071(3) 0.0198(14) 0.0373(15) -0.0037(11) 0.0193(16) -0.0016(16)
C4A 0.028(6) 0.027(6) 0.023(5) 0.004(5) 0.014(5) -0.003(5)
C5A 0.042(8) 0.040(8) 0.032(8) 0.019(7) 0.011(7) 0.005(7)

loop_
_atom_type_symbol
_atom_type_description
_atom_type_scat_dispersion_real
_atom_type_scat_dispersion_imag
_atom_type_scat_source
C C 0.0181 0.0091 'International Tables Vol C Tables 4.2.6.8 and 6.1.1.4'
H H 0.0000 0.0000 'International Tables Vol C Tables 4.2.6.8 and 6.1.1.4'
Br Br -0.6763 1.2805 'International Tables Vol C Tables 4.2.6.8 and 6.1.1.4'
Mn Mn -0.5299 2.8052 'International Tables Vol C Tables 4.2.6.8 and 6.1.1.4'
P P 0.2955 0.4335 'International Tables Vol C Tables 4.2.6.8 and 6.1.1.4'

loop_
_geom_angle_atom_site_label_1
_geom_angle_atom_site_label_2
_geom_angle_atom_site_label_3
_geom_angle
_geom_angle_site_symmetry_1
_geom_angle_site_symmetry_3
_geom_angle_publ_flag
H1A C1 H1B 109.5 . . ?
H1A C1 H1C 109.5 . . ?
H1B C1 H1C 109.5 . . ?
P1 C1 H1A 109.5 . . ?
P1 C1 H1B 109.5 . . ?
P1 C1 H1C 109.5 . . ?
H2A C2 H2B 109.5 . . ?
H2A C2 H2C 109.5 . . ?
H2B C2 H2C 109.5 . . ?
P1 C2 H2A 109.5 . . ?
P1 C2 H2B 109.5 . . ?
P1 C2 H2C 109.5 . . ?
H3A C3 H3B 109.5 . . ?
H3A C3 H3C 109.5 . . ?
H3B C3 H3C 109.5 . . ?
P1 C3 H3A 109.5 . . ?
P1 C3 H3B 109.5 . . ?
P1 C3 H3C 109.5 . . ?
H11A C11 H11B 109.5 . . ?
H11A C11 H11C 109.5 . . ?
H11B C11 H11C 109.5 . . ?
P3 C11 H11A 109.5 . . ?
P3 C11 H11B 109.5 . . ?
P3 C11 H11C 109.5 . . ?
H12A C12 H12B 109.5 . . ?
H12A C12 H12C 109.5 . . ?
H12B C12 H12C 109.5 . . ?
P3 C12 H12A 109.5 . . ?
P3 C12 H12B 109.5 . . ?
P3 C12 H12C 109.5 . . ?
H13A C13 H13B 109.5 . . ?
H13A C13 H13C 109.5 . . ?
H13B C13 H13C 109.5 . . ?
P3 C13 H13A 109.5 . . ?
P3 C13 H13B 109.5 . . ?
P3 C13 H13C 109.5 . . ?
H14A C14 H14B 107.7 . . ?
C15 C14 H14A 108.9 . . ?
C15 C14 H14B 108.9 . . ?
C15 C14 P3 113.3(4) . . ?
P3 C14 H14A 108.9 . . ?
P3 C14 H14B 108.9 . . ?
C14 C15 H15A 109.5 . . ?
C14 C15 H15B 109.5 . . ?
C14 C15 H15C 109.5 . . ?
H15A C15 H15B 109.5 . . ?
H15A C15 H15C 109.5 . . ?
H15B C15 H15C 109.5 . . ?
Br1 Mn1 Br2 111.01(4) . . ?
Br1 Mn1 Br4 103.09(9) . . ?
Br1 Mn1 Br3A 105.71(12) . . ?
Br2 Mn1 Br4 110.44(5) . . ?
Br2 Mn1 Br3A 103.40(14) . . ?
Br3 Mn1 Br1 111.16(8) . . ?
Br3 Mn1 Br2 109.30(8) . . ?
Br3 Mn1 Br4 111.74(7) . . ?
Br4A Mn1 Br1 119.67(15) . . ?
Br4A Mn1 Br2 107.05(6) . . ?
Br4A Mn1 Br3A 108.81(12) . . ?
Br5 Mn2 Br7 106.71(17) . . ?
Br5 Mn2 Br8 110.56(15) . . ?
Br6 Mn2 Br5 110.33(15) . . ?
Br6 Mn2 Br7 109.60(15) . . ?
Br6 Mn2 Br8 111.46(17) . . ?
Br7 Mn2 Br8 108.04(13) . . ?
Br5A Mn2 Br6A 110.4(2) . . ?
Br7A Mn2 Br5A 106.8(2) . . ?
Br7A Mn2 Br6A 109.8(2) . . ?
Br8A Mn2 Br5A 110.81(19) . . ?
Br8A Mn2 Br6A 110.24(19) . . ?
Br8A Mn2 Br7A 108.73(19) . . ?
C1 P1 C3 109.6(4) . . ?
C1 P1 C4 115.2(4) . . ?
C1 P1 C4A 98.7(5) . . ?
C2 P1 C1 109.1(4) . . ?
C2 P1 C3 108.6(4) . . ?
C2 P1 C4 102.3(4) . . ?
C2 P1 C4A 126.9(7) . . ?
C3 P1 C4 111.7(4) . . ?
C3 P1 C4A 103.0(7) . . ?
P1 C4 H4A 109.4 . . ?
P1 C4 H4B 109.4 . . ?
H4A C4 H4B 108.0 . . ?
C5 C4 P1 111.3(6) . . ?
C5 C4 H4A 109.4 . . ?
C5 C4 H4B 109.4 . . ?
C4 C5 H5A 109.5 . . ?
C4 C5 H5B 109.5 . . ?
C4 C5 H5C 109.5 . . ?
H5A C5 H5B 109.5 . . ?
H5A C5 H5C 109.5 . . ?
H5B C5 H5C 109.5 . . ?
C11 P3 C12 109.8(3) . . ?
C11 P3 C13 109.7(3) . . ?
C11 P3 C14 109.0(3) . . ?
C12 P3 C13 107.7(3) . . ?
C12 P3 C14 110.1(2) . . ?
C14 P3 C13 110.6(3) . . ?
H6A C6 H6B 109.5 . . ?
H6A C6 H6C 109.5 . . ?
H6B C6 H6C 109.5 . . ?
P2 C6 H6A 109.5 . . ?
P2 C6 H6B 109.5 . . ?
P2 C6 H6C 109.5 . . ?
H7A C7 H7B 109.5 . . ?
H7A C7 H7C 109.5 . . ?
H7B C7 H7C 109.5 . . ?
P2 C7 H7A 109.5 . . ?
P2 C7 H7B 109.5 . . ?
P2 C7 H7C 109.5 . . ?
H8A C8 H8B 109.5 . . ?
H8A C8 H8C 109.5 . . ?
H8B C8 H8C 109.5 . . ?
P2 C8 H8A 109.5 . . ?
P2 C8 H8B 109.5 . . ?
P2 C8 H8C 109.5 . . ?
H9A C9 H9B 107.5 . . ?
C10 C9 H9A 108.4 . . ?
C10 C9 H9B 108.4 . . ?
C10 C9 P2 115.5(7) . . ?
P2 C9 H9A 108.4 . . ?
P2 C9 H9B 108.4 . . ?
C9 C10 H10A 109.5 . . ?
C9 C10 H10B 109.5 . . ?
C9 C10 H10C 109.5 . . ?
H10A C10 H10B 109.5 . . ?
H10A C10 H10C 109.5 . . ?
H10B C10 H10C 109.5 . . ?
C6 P2 C7 108.7(4) . . ?
C8 P2 C6 108.8(5) . . ?
C8 P2 C7 110.4(5) . . ?
C9 P2 C6 109.5(4) . . ?
C9 P2 C7 110.6(5) . . ?
C9 P2 C8 108.9(4) . . ?
H16A C16 H16B 109.5 . . ?
H16A C16 H16C 109.5 . . ?
H16B C16 H16C 109.5 . . ?
P4 C16 H16A 109.5 . . ?
P4 C16 H16B 109.5 . . ?
P4 C16 H16C 109.5 . . ?
H17A C17 H17B 109.5 . . ?
H17A C17 H17C 109.5 . . ?
H17B C17 H17C 109.5 . . ?
P4 C17 H17A 109.5 . . ?
P4 C17 H17B 109.5 . . ?
P4 C17 H17C 109.5 . . ?
H18A C18 H18B 109.5 . . ?
H18A C18 H18C 109.5 . . ?
H18B C18 H18C 109.5 . . ?
P4 C18 H18A 109.5 . . ?
P4 C18 H18B 109.5 . . ?
P4 C18 H18C 109.5 . . ?
H19A C19 H19B 108.2 . . ?
C20 C19 H19A 109.7 . . ?
C20 C19 H19B 109.7 . . ?
C20 C19 P4 109.9(6) . . ?
P4 C19 H19A 109.7 . . ?
P4 C19 H19B 109.7 . . ?
C19 C20 H20A 109.5 . . ?
C19 C20 H20B 109.5 . . ?
C19 C20 H20C 109.5 . . ?
H20A C20 H20B 109.5 . . ?
H20A C20 H20C 109.5 . . ?
H20B C20 H20C 109.5 . . ?
C16 P4 C18 108.5(4) . . ?
C17 P4 C16 109.5(4) . . ?
C17 P4 C18 108.9(4) . . ?
C19 P4 C16 109.3(4) . . ?
C19 P4 C17 110.2(4) . . ?
C19 P4 C18 110.4(4) . . ?
H6AA C6A H6AB 109.5 . . ?
H6AA C6A H6AC 109.5 . . ?
H6AB C6A H6AC 109.5 . . ?
P2A C6A H6AA 109.5 . . ?
P2A C6A H6AB 109.5 . . ?
P2A C6A H6AC 109.5 . . ?
H7AA C7A H7AB 109.5 . . ?
H7AA C7A H7AC 109.5 . . ?
H7AB C7A H7AC 109.5 . . ?
P2A C7A H7AA 109.5 . . ?
P2A C7A H7AB 109.5 . . ?
P2A C7A H7AC 109.5 . . ?
H8AA C8A H8AB 109.5 . . ?
H8AA C8A H8AC 109.5 . . ?
H8AB C8A H8AC 109.5 . . ?
P2A C8A H8AA 109.5 . . ?
P2A C8A H8AB 109.5 . . ?
P2A C8A H8AC 109.5 . . ?
H9AA C9A H9AB 107.4 . . ?
C10A C9A H9AA 108.2 . . ?
C10A C9A H9AB 108.2 . . ?
C10A C9A P2A 116.2(10) . . ?
P2A C9A H9AA 108.2 . . ?
P2A C9A H9AB 108.2 . . ?
C9A C10A H10D 109.5 . . ?
C9A C10A H10E 109.5 . . ?
C9A C10A H10F 109.5 . . ?
H10D C10A H10E 109.5 . . ?
H10D C10A H10F 109.5 . . ?
H10E C10A H10F 109.5 . . ?
C6A P2A C7A 108.7(7) . . ?
C8A P2A C6A 108.9(8) . . ?
C8A P2A C7A 110.0(8) . . ?
C9A P2A C6A 110.1(7) . . ?
C9A P2A C7A 110.6(8) . . ?
C9A P2A C8A 108.6(7) . . ?
H16D C16A H16E 109.5 . . ?
H16D C16A H16F 109.5 . . ?
H16E C16A H16F 109.5 . . ?
P4A C16A H16D 109.5 . . ?
P4A C16A H16E 109.5 . . ?
P4A C16A H16F 109.5 . . ?
H17D C17A H17E 109.5 . . ?
H17D C17A H17F 109.5 . . ?
H17E C17A H17F 109.5 . . ?
P4A C17A H17D 109.5 . . ?
P4A C17A H17E 109.5 . . ?
P4A C17A H17F 109.5 . . ?
H18D C18A H18E 109.5 . . ?
H18D C18A H18F 109.5 . . ?
H18E C18A H18F 109.5 . . ?
P4A C18A H18D 109.5 . . ?
P4A C18A H18E 109.5 . . ?
P4A C18A H18F 109.5 . . ?
H19C C19A H19D 108.1 . . ?
C20A C19A H19C 109.6 . . ?
C20A C19A H19D 109.6 . . ?
C20A C19A P4A 110.3(10) . . ?
P4A C19A H19C 109.6 . . ?
P4A C19A H19D 109.6 . . ?
C19A C20A H20D 109.5 . . ?
C19A C20A H20E 109.5 . . ?
C19A C20A H20F 109.5 . . ?
H20D C20A H20E 109.5 . . ?
H20D C20A H20F 109.5 . . ?
H20E C20A H20F 109.5 . . ?
C17A P4A C16A 109.1(7) . . ?
C17A P4A C18A 109.0(7) . . ?
C18A P4A C16A 107.7(7) . . ?
C19A P4A C16A 109.3(7) . . ?
C19A P4A C17A 110.7(7) . . ?
C19A P4A C18A 111.0(7) . . ?
P1 C4A H4AA 109.4 . . ?
P1 C4A H4AB 109.4 . . ?
H4AA C4A H4AB 108.0 . . ?
C5A C4A P1 111.2(8) . . ?
C5A C4A H4AA 109.4 . . ?
C5A C4A H4AB 109.4 . . ?
C4A C5A H5AA 109.5 . . ?
C4A C5A H5AB 109.5 . . ?
C4A C5A H5AC 109.5 . . ?
H5AA C5A H5AB 109.5 . . ?
H5AA C5A H5AC 109.5 . . ?
H5AB C5A H5AC 109.5 . . ?

loop_
_geom_bond_atom_site_label_1
_geom_bond_atom_site_label_2
_geom_bond_distance
_geom_bond_site_symmetry_2
_geom_bond_publ_flag
Br1 Mn1 2.4920(11) . ?
Br2 Mn1 2.4938(11) . ?
C1 H1A 0.9800 . ?
C1 H1B 0.9800 . ?
C1 H1C 0.9800 . ?
C1 P1 1.765(6) . ?
C2 H2A 0.9800 . ?
C2 H2B 0.9800 . ?
C2 H2C 0.9800 . ?
C2 P1 1.762(7) . ?
C3 H3A 0.9800 . ?
C3 H3B 0.9800 . ?
C3 H3C 0.9800 . ?
C3 P1 1.783(6) . ?
C11 H11A 0.9800 . ?
C11 H11B 0.9800 . ?
C11 H11C 0.9800 . ?
C11 P3 1.781(5) . ?
C12 H12A 0.9800 . ?
C12 H12B 0.9800 . ?
C12 H12C 0.9800 . ?
C12 P3 1.782(5) . ?
C13 H13A 0.9800 . ?
C13 H13B 0.9800 . ?
C13 H13C 0.9800 . ?
C13 P3 1.788(6) . ?
C14 H14A 0.9900 . ?
C14 H14B 0.9900 . ?
C14 C15 1.534(7) . ?
C14 P3 1.787(5) . ?
C15 H15A 0.9800 . ?
C15 H15B 0.9800 . ?
C15 H15C 0.9800 . ?
Mn1 Br3 2.474(2) . ?
Mn1 Br4 2.5752(18) . ?
Mn1 Br3A 2.612(4) . ?
Mn1 Br4A 2.394(2) . ?
Mn2 Br5 2.499(3) . ?
Mn2 Br6 2.496(3) . ?
Mn2 Br7 2.503(3) . ?
Mn2 Br8 2.508(3) . ?
Mn2 Br5A 2.503(4) . ?
Mn2 Br6A 2.505(4) . ?
Mn2 Br7A 2.499(4) . ?
Mn2 Br8A 2.490(4) . ?
P1 C4 1.807(7) . ?
P1 C4A 1.811(10) . ?
C4 H4A 0.9900 . ?
C4 H4B 0.9900 . ?
C4 C5 1.517(11) . ?
C5 H5A 0.9800 . ?
C5 H5B 0.9800 . ?
C5 H5C 0.9800 . ?
C6 H6A 0.9800 . ?
C6 H6B 0.9800 . ?
C6 H6C 0.9800 . ?
C6 P2 1.783(9) . ?
C7 H7A 0.9800 . ?
C7 H7B 0.9800 . ?
C7 H7C 0.9800 . ?
C7 P2 1.789(8) . ?
C8 H8A 0.9800 . ?
C8 H8B 0.9800 . ?
C8 H8C 0.9800 . ?
C8 P2 1.773(8) . ?
C9 H9A 0.9900 . ?
C9 H9B 0.9900 . ?
C9 C10 1.527(12) . ?
C9 P2 1.769(9) . ?
C10 H10A 0.9800 . ?
C10 H10B 0.9800 . ?
C10 H10C 0.9800 . ?
C16 H16A 0.9800 . ?
C16 H16B 0.9800 . ?
C16 H16C 0.9800 . ?
C16 P4 1.793(8) . ?
C17 H17A 0.9800 . ?
C17 H17B 0.9800 . ?
C17 H17C 0.9800 . ?
C17 P4 1.788(8) . ?
C18 H18A 0.9800 . ?
C18 H18B 0.9800 . ?
C18 H18C 0.9800 . ?
C18 P4 1.799(8) . ?
C19 H19A 0.9900 . ?
C19 H19B 0.9900 . ?
C19 C20 1.550(13) . ?
C19 P4 1.778(7) . ?
C20 H20A 0.9800 . ?
C20 H20B 0.9800 . ?
C20 H20C 0.9800 . ?
C6A H6AA 0.9800 . ?
C6A H6AB 0.9800 . ?
C6A H6AC 0.9800 . ?
C6A P2A 1.779(12) . ?
C7A H7AA 0.9800 . ?
C7A H7AB 0.9800 . ?
C7A H7AC 0.9800 . ?
C7A P2A 1.791(11) . ?
C8A H8AA 0.9800 . ?
C8A H8AB 0.9800 . ?
C8A H8AC 0.9800 . ?
C8A P2A 1.777(12) . ?
C9A H9AA 0.9900 . ?
C9A H9AB 0.9900 . ?
C9A C10A 1.524(15) . ?
C9A P2A 1.767(12) . ?
C10A H10D 0.9800 . ?
C10A H10E 0.9800 . ?
C10A H10F 0.9800 . ?
C16A H16D 0.9800 . ?
C16A H16E 0.9800 . ?
C16A H16F 0.9800 . ?
C16A P4A 1.806(12) . ?
C17A H17D 0.9800 . ?
C17A H17E 0.9800 . ?
C17A H17F 0.9800 . ?
C17A P4A 1.784(11) . ?
C18A H18D 0.9800 . ?
C18A H18E 0.9800 . ?
C18A H18F 0.9800 . ?
C18A P4A 1.800(12) . ?
C19A H19C 0.9900 . ?
C19A H19D 0.9900 . ?
C19A C20A 1.548(16) . ?
C19A P4A 1.770(11) . ?
C20A H20D 0.9800 . ?
C20A H20E 0.9800 . ?
C20A H20F 0.9800 . ?
C4A H4AA 0.9900 . ?
C4A H4AB 0.9900 . ?
C4A C5A 1.516(13) . ?
C5A H5AA 0.9800 . ?
C5A H5AB 0.9800 . ?
C5A H5AC 0.9800 . ?

loop_
_geom_torsion_atom_site_label_1
_geom_torsion_atom_site_label_2
_geom_torsion_atom_site_label_3
_geom_torsion_atom_site_label_4
_geom_torsion
_geom_torsion_site_symmetry_1
_geom_torsion_site_symmetry_2
_geom_torsion_site_symmetry_3
_geom_torsion_site_symmetry_4
_geom_torsion_publ_flag
C1 P1 C4 C5 -54.2(8) . . . . ?
C1 P1 C4A C5A -175.3(14) . . . . ?
C2 P1 C4 C5 -172.4(7) . . . . ?
C2 P1 C4A C5A 62.8(17) . . . . ?
C3 P1 C4 C5 71.7(7) . . . . ?
C3 P1 C4A C5A -62.8(16) . . . . ?
C15 C14 P3 C11 -58.4(5) . . . . ?
C15 C14 P3 C12 -178.8(4) . . . . ?
C15 C14 P3 C13 62.2(5) . . . . ?
C10 C9 P2 C6 56.5(7) . . . . ?
C10 C9 P2 C7 176.3(6) . . . . ?
C10 C9 P2 C8 -62.3(8) . . . . ?
C20 C19 P4 C16 55.4(7) . . . . ?
C20 C19 P4 C17 -64.9(7) . . . . ?
C20 C19 P4 C18 174.7(6) . . . . ?
C10A C9A P2A C6A -58(3) . . . . ?
C10A C9A P2A C7A 62(3) . . . . ?
C10A C9A P2A C8A -177(3) . . . . ?
C20A C19A P4A C16A 75(2) . . . . ?
C20A C19A P4A C17A -45(3) . . . . ?
C20A C19A P4A C18A -167(2) . . . . ?
